data_4087084
loop_
_publ_author_name
'Siek, Sopheavy'
'Burks, Dalton B.'
'Gerlach, Deidra L.'
'Liang, Guangchao'
'Tesh, Jamie M.'
'Thompson, Courtney R.'
'Qu, Fengrui'
'Shankwitz, Jennifer E.'
'Vasquez, Robert M.'
'Chambers, Nicole'
'Szulczewski, Gregory J.'
'Grotjahn, Douglas B.'
'Webster, Charles Edwin'
'Papish, Elizabeth T.'

_publ_section_title
;
 Iridium and Ruthenium Complexes of N-Heterocyclic Carbene- and
 Pyridinol-Derived Chelates as Catalysts for Aqueous Carbon Dioxide
 Hydrogenation and Formic Acid Dehydrogenation: The Role of the Alkali
 Metal
;
_journal_issue 6
_journal_name_full Organometallics
_journal_page_first 1091
_journal_paper_doi 10.1021/acs.organomet.6b00806
_journal_volume 36
_journal_year 2017
_chemical_formula_moiety 'C23 H32 Cl Ir N3 O, C F3 O3 S'
_chemical_formula_sum 'C24 H32 Cl F3 Ir N3 O4 S'
_chemical_formula_weight 743.23
_chemical_name_common '1 [Cp(star)IrCl(NHC(Me)-py(OtBu))]OTf'
_space_group_crystal_system triclinic
_space_group_IT_number 2
_space_group_name_Hall '-P 1'
_space_group_name_H-M_alt 'P -1'
_symmetry_space_group_name_Hall '-P 1'
_symmetry_space_group_name_H-M 'P -1'
_atom_sites_solution_hydrogens geom
_atom_sites_solution_primary direct
_atom_sites_solution_secondary difmap
_audit_creation_method SHELXL-2014/7
_cell_angle_alpha 100.7450(10)
_cell_angle_beta 101.9270(10)
_cell_angle_gamma 93.8060(10)
_cell_formula_units_Z 2
_cell_length_a 8.5383(2)
_cell_length_b 12.3100(3)
_cell_length_c 13.8040(4)
_cell_measurement_reflns_used 9959
_cell_measurement_temperature 173(2)
_cell_measurement_theta_max 34.1391
_cell_measurement_theta_min 2.5129
_cell_volume 1386.35(6)
_computing_cell_refinement 'SAINT V8.34A (Bruker, 2013)'
_computing_data_collection 'APEX2 V2013.10-0 (Bruker, 2013)'
_computing_data_reduction 'SAINT V8.34A (Bruker, 2013)'
_computing_molecular_graphics 'Mercury CSD 3.5.1 (2014)'
_computing_structure_refinement 'SHELXL-2014/7 (Sheldrick, 2014)'
_computing_structure_solution 'SHELXT (Sheldrick, 2015)'
_diffrn_ambient_temperature 173(2)
_diffrn_measured_fraction_theta_full 1.000
_diffrn_measured_fraction_theta_max 0.990
_diffrn_measurement_device_type 'Bruker AXS SMART APEX2 CCD diffractometer'
_diffrn_measurement_method 'phi and omega scans'
_diffrn_radiation_type MoK\a
_diffrn_radiation_wavelength 0.71073
_diffrn_reflns_av_R_equivalents 0.0317
_diffrn_reflns_av_unetI/netI 0.0229
_diffrn_reflns_Laue_measured_fraction_full 1.000
_diffrn_reflns_Laue_measured_fraction_max 0.990
_diffrn_reflns_limit_h_max 13
_diffrn_reflns_limit_h_min -13
_diffrn_reflns_limit_k_max 19
_diffrn_reflns_limit_k_min -19
_diffrn_reflns_limit_l_max 22
_diffrn_reflns_limit_l_min -22
_diffrn_reflns_number 71432
_diffrn_reflns_point_group_measured_fraction_full 1.000
_diffrn_reflns_point_group_measured_fraction_max 0.990
_diffrn_reflns_theta_full 25.242
_diffrn_reflns_theta_max 35.000
_diffrn_reflns_theta_min 1.540
_diffrn_source 'sealed X-ray tube'
_exptl_absorpt_coefficient_mu 5.042
_exptl_absorpt_correction_T_max 0.7469
_exptl_absorpt_correction_T_min 0.4903
_exptl_absorpt_correction_type multi-scan
_exptl_absorpt_process_details 'SADABS v2014/5 (Bruker AXS Inc., 2014)'
_exptl_crystal_colour yellow
_exptl_crystal_density_diffrn 1.780
_exptl_crystal_description rod
_exptl_crystal_F_000 732
_exptl_crystal_size_max 0.210
_exptl_crystal_size_mid 0.090
_exptl_crystal_size_min 0.060
_refine_diff_density_max 1.397
_refine_diff_density_min -0.689
_refine_diff_density_rms 0.095
_refine_ls_extinction_method none
_refine_ls_goodness_of_fit_ref 1.038
_refine_ls_hydrogen_treatment constr
_refine_ls_matrix_type full
_refine_ls_number_parameters 343
_refine_ls_number_reflns 12079
_refine_ls_number_restraints 0
_refine_ls_restrained_S_all 1.038
_refine_ls_R_factor_all 0.0224
_refine_ls_R_factor_gt 0.0191
_refine_ls_shift/su_max 0.002
_refine_ls_shift/su_mean 0.000
_refine_ls_structure_factor_coef Fsqd
_refine_ls_weighting_details 'w=1/[\s^2^(Fo^2^)+(0.0239P)^2^+0.1485P] where P=(Fo^2^+2Fc^2^)/3'
_refine_ls_weighting_scheme calc
_refine_ls_wR_factor_gt 0.0431
_refine_ls_wR_factor_ref 0.0440
_reflns_Friedel_coverage 0.000
_reflns_number_gt 11186
_reflns_number_total 12079
_reflns_threshold_expression 'I > 2\s(I)'
_cod_data_source_file om6b00806_si_003.cif
_cod_data_source_block complex1_DLG11b_0m
_cod_depositor_comments 'Adding full bibliography for 4087084--4087091.cif.'
_cod_database_code 4087084
_shelx_shelxl_version_number 2014/7
_shelx_space_group_comment
;
The symmetry employed for this shelxl refinement is uniquely defined
by the following loop, which should always be used as a source of
symmetry information in preference to the above space-group names.
They are only intended as comments.
;
_shelx_estimated_absorpt_t_min 0.417
_shelx_estimated_absorpt_t_max 0.752

loop_
_space_group_symop_operation_xyz
'x, y, z'
'-x, -y, -z'

loop_
_atom_site_label
_atom_site_type_symbol
_atom_site_fract_x
_atom_site_fract_y
_atom_site_fract_z
_atom_site_U_iso_or_equiv
_atom_site_adp_type
_atom_site_occupancy
_atom_site_site_symmetry_order
_atom_site_calc_flag
_atom_site_refinement_flags_posn
_atom_site_refinement_flags_adp
Ir1 Ir 0.57663(2) 0.26346(2) 0.22948(2) 0.01504(2) Uani 1 1 d . .
Cl1 Cl 0.76360(5) 0.36320(3) 0.37945(3) 0.02578(7) Uani 1 1 d . .
S1 S 0.03803(6) 0.76281(4) 0.12761(4) 0.02914(9) Uani 1 1 d . .
F1 F -0.0528(2) 0.68838(14) 0.27573(12) 0.0599(4) Uani 1 1 d . .
F2 F 0.0509(2) 0.85975(15) 0.31574(12) 0.0627(4) Uani 1 1 d . .
F3 F -0.18856(17) 0.81475(13) 0.22420(13) 0.0569(4) Uani 1 1 d . .
O1 O 0.38286(15) 0.24806(10) 0.40421(9) 0.0249(2) Uani 1 1 d . .
O2 O 0.1918(2) 0.72341(15) 0.16031(14) 0.0502(5) Uani 1 1 d . .
O3 O 0.04870(17) 0.87105(12) 0.10478(13) 0.0410(3) Uani 1 1 d . .
O4 O -0.0821(2) 0.68195(13) 0.05728(13) 0.0491(4) Uani 1 1 d . .
N1 N 0.67000(15) 0.45897(10) 0.12846(10) 0.0184(2) Uani 1 1 d . .
N2 N 0.45217(15) 0.46435(10) 0.18296(9) 0.0170(2) Uani 1 1 d . .
N3 N 0.39442(14) 0.35019(10) 0.28658(9) 0.0163(2) Uani 1 1 d . .
C1 C 0.8220(2) 0.42781(14) 0.10438(14) 0.0265(3) Uani 1 1 d . .
H1A H 0.8656 0.3757 0.1459 0.040 Uiso 1 1 calc R U
H1B H 0.8990 0.4945 0.1185 0.040 Uiso 1 1 calc R U
H1C H 0.8031 0.3924 0.0326 0.040 Uiso 1 1 calc R U
C2 C 0.60576(19) 0.55600(13) 0.11045(12) 0.0216(3) Uani 1 1 d . .
H2 H 0.6501 0.6095 0.0793 0.026 Uiso 1 1 calc R U
C3 C 0.46937(19) 0.56064(12) 0.14504(12) 0.0203(3) Uani 1 1 d . .
H3 H 0.3996 0.6176 0.1438 0.024 Uiso 1 1 calc R U
C4 C 0.57719(17) 0.40195(12) 0.17369(11) 0.0167(2) Uani 1 1 d . .
C5 C 0.34892(17) 0.43621(12) 0.24315(11) 0.0177(2) Uani 1 1 d . .
C6 C 0.22263(19) 0.49538(14) 0.26065(13) 0.0249(3) Uani 1 1 d . .
H6 H 0.1955 0.5557 0.2287 0.030 Uiso 1 1 calc R U
C7 C 0.1370(2) 0.46212(16) 0.32743(15) 0.0293(3) Uani 1 1 d . .
H7 H 0.0456 0.4979 0.3396 0.035 Uiso 1 1 calc R U
C8 C 0.1836(2) 0.37785(15) 0.37602(14) 0.0265(3) Uani 1 1 d . .
H8 H 0.1246 0.3551 0.4214 0.032 Uiso 1 1 calc R U
C9 C 0.31842(18) 0.32598(13) 0.35809(11) 0.0191(3) Uani 1 1 d . .
C10 C 0.3827(3) 0.24644(15) 0.51123(13) 0.0315(4) Uani 1 1 d . .
C11 C 0.5301(4) 0.1870(2) 0.54224(18) 0.0530(6) Uani 1 1 d . .
H11A H 0.5471 0.1853 0.6143 0.080 Uiso 1 1 calc R U
H11B H 0.6250 0.2267 0.5298 0.080 Uiso 1 1 calc R U
H11C H 0.5132 0.1107 0.5025 0.080 Uiso 1 1 calc R U
C12 C 0.4066(4) 0.3632(2) 0.57499(17) 0.0559(7) Uani 1 1 d . .
H12A H 0.4227 0.3594 0.6466 0.084 Uiso 1 1 calc R U
H12B H 0.3111 0.4011 0.5556 0.084 Uiso 1 1 calc R U
H12C H 0.5013 0.4045 0.5640 0.084 Uiso 1 1 calc R U
C13 C 0.2291(4) 0.1798(2) 0.5149(2) 0.0560(7) Uani 1 1 d . .
H13A H 0.2389 0.1622 0.5821 0.084 Uiso 1 1 calc R U
H13B H 0.2108 0.1106 0.4638 0.084 Uiso 1 1 calc R U
H13C H 0.1382 0.2235 0.5012 0.084 Uiso 1 1 calc R U
C14 C 0.43644(18) 0.11944(12) 0.12592(12) 0.0198(3) Uani 1 1 d . .
C15 C 0.57726(19) 0.14863(12) 0.09044(12) 0.0201(3) Uani 1 1 d . .
C16 C 0.71668(19) 0.14059(13) 0.16672(13) 0.0230(3) Uani 1 1 d . .
C17 C 0.6583(2) 0.09682(13) 0.24590(13) 0.0256(3) Uani 1 1 d . .
C18 C 0.4895(2) 0.08232(12) 0.22000(12) 0.0228(3) Uani 1 1 d . .
C19 C 0.2654(2) 0.11170(16) 0.06878(16) 0.0323(4) Uani 1 1 d . .
H19A H 0.1971 0.1351 0.1162 0.049 Uiso 1 1 calc R U
H19B H 0.2291 0.0347 0.0332 0.049 Uiso 1 1 calc R U
H19C H 0.2579 0.1603 0.0196 0.049 Uiso 1 1 calc R U
C20 C 0.5734(2) 0.17601(15) -0.01098(13) 0.0300(4) Uani 1 1 d . .
H20A H 0.6825 0.2021 -0.0148 0.045 Uiso 1 1 calc R U
H20B H 0.5028 0.2345 -0.0208 0.045 Uiso 1 1 calc R U
H20C H 0.5324 0.1094 -0.0638 0.045 Uiso 1 1 calc R U
C21 C 0.8898(2) 0.15042(17) 0.15954(18) 0.0367(4) Uani 1 1 d . .
H21A H 0.9258 0.0761 0.1477 0.055 Uiso 1 1 calc R U
H21B H 0.9558 0.1951 0.2229 0.055 Uiso 1 1 calc R U
H21C H 0.9008 0.1865 0.1034 0.055 Uiso 1 1 calc R U
C22 C 0.7668(3) 0.07341(18) 0.33810(17) 0.0442(5) Uani 1 1 d . .
H22A H 0.7016 0.0437 0.3799 0.066 Uiso 1 1 calc R U
H22B H 0.8314 0.1424 0.3771 0.066 Uiso 1 1 calc R U
H22C H 0.8383 0.0188 0.3176 0.066 Uiso 1 1 calc R U
C23 C 0.3779(3) 0.02663(16) 0.27085(16) 0.0379(5) Uani 1 1 d . .
H23A H 0.4320 0.0291 0.3413 0.057 Uiso 1 1 calc R U
H23B H 0.3477 -0.0510 0.2354 0.057 Uiso 1 1 calc R U
H23C H 0.2810 0.0653 0.2692 0.057 Uiso 1 1 calc R U
C24 C -0.0408(3) 0.78256(18) 0.24192(17) 0.0378(4) Uani 1 1 d . .

loop_
_atom_site_aniso_label
_atom_site_aniso_U_11
_atom_site_aniso_U_22
_atom_site_aniso_U_33
_atom_site_aniso_U_23
_atom_site_aniso_U_13
_atom_site_aniso_U_12
Ir1 0.01549(2) 0.01269(2) 0.01801(3) 0.00365(2) 0.00527(2) 0.00286(2)
Cl1 0.02219(16) 0.02425(18) 0.02667(18) 0.00072(14) 0.00047(13) 0.00100(13)
S1 0.0336(2) 0.02212(18) 0.0407(2) 0.01430(17) 0.01980(18) 0.00837(15)
F1 0.0858(12) 0.0555(9) 0.0603(9) 0.0279(7) 0.0486(9) 0.0170(8)
F2 0.0585(9) 0.0694(11) 0.0501(9) -0.0125(8) 0.0124(7) 0.0027(8)
F3 0.0413(7) 0.0568(9) 0.0758(10) -0.0025(8) 0.0309(7) 0.0160(6)
O1 0.0335(6) 0.0244(6) 0.0221(5) 0.0102(4) 0.0119(5) 0.0081(5)
O2 0.0498(9) 0.0571(10) 0.0695(11) 0.0402(9) 0.0374(9) 0.0360(8)
O3 0.0341(7) 0.0298(7) 0.0614(10) 0.0263(7) 0.0020(7) -0.0003(5)
O4 0.0676(11) 0.0317(8) 0.0492(9) -0.0005(7) 0.0288(8) -0.0110(7)
N1 0.0191(5) 0.0165(5) 0.0214(6) 0.0055(4) 0.0075(4) 0.0024(4)
N2 0.0186(5) 0.0156(5) 0.0187(5) 0.0059(4) 0.0058(4) 0.0042(4)
N3 0.0165(5) 0.0153(5) 0.0185(5) 0.0038(4) 0.0062(4) 0.0031(4)
C1 0.0223(7) 0.0250(8) 0.0367(9) 0.0090(7) 0.0141(6) 0.0042(6)
C2 0.0272(7) 0.0166(6) 0.0235(7) 0.0081(5) 0.0076(6) 0.0033(5)
C3 0.0251(7) 0.0164(6) 0.0212(7) 0.0073(5) 0.0052(5) 0.0057(5)
C4 0.0171(6) 0.0153(6) 0.0181(6) 0.0024(5) 0.0052(5) 0.0020(4)
C5 0.0175(6) 0.0177(6) 0.0193(6) 0.0056(5) 0.0051(5) 0.0032(5)
C6 0.0214(7) 0.0263(8) 0.0319(8) 0.0106(6) 0.0101(6) 0.0102(6)
C7 0.0233(7) 0.0334(9) 0.0387(9) 0.0131(7) 0.0158(7) 0.0132(6)
C8 0.0244(7) 0.0304(8) 0.0309(8) 0.0107(7) 0.0151(6) 0.0062(6)
C9 0.0203(6) 0.0185(6) 0.0197(6) 0.0047(5) 0.0067(5) 0.0019(5)
C10 0.0523(11) 0.0260(8) 0.0180(7) 0.0068(6) 0.0096(7) 0.0061(7)
C11 0.0791(18) 0.0487(14) 0.0336(11) 0.0186(10) 0.0033(11) 0.0246(13)
C12 0.096(2) 0.0336(11) 0.0274(10) -0.0030(9) -0.0037(11) 0.0114(12)
C13 0.0789(19) 0.0493(14) 0.0567(15) 0.0240(12) 0.0427(14) 0.0022(13)
C14 0.0205(6) 0.0142(6) 0.0238(7) 0.0012(5) 0.0057(5) 0.0004(5)
C15 0.0240(7) 0.0149(6) 0.0222(7) 0.0010(5) 0.0094(5) 0.0028(5)
C16 0.0198(6) 0.0170(6) 0.0317(8) 0.0005(6) 0.0071(6) 0.0060(5)
C17 0.0334(8) 0.0146(6) 0.0281(8) 0.0046(6) 0.0028(6) 0.0086(6)
C18 0.0327(8) 0.0127(6) 0.0238(7) 0.0031(5) 0.0095(6) 0.0000(5)
C19 0.0201(7) 0.0316(9) 0.0405(10) 0.0025(8) 0.0013(7) -0.0006(6)
C20 0.0426(10) 0.0255(8) 0.0235(8) 0.0023(6) 0.0142(7) 0.0007(7)
C21 0.0208(8) 0.0294(9) 0.0579(13) -0.0010(8) 0.0114(8) 0.0078(6)
C22 0.0596(14) 0.0284(10) 0.0390(11) 0.0092(8) -0.0083(10) 0.0188(9)
C23 0.0571(13) 0.0239(8) 0.0341(10) 0.0044(7) 0.0195(9) -0.0115(8)
C24 0.0399(10) 0.0340(10) 0.0435(11) 0.0044(8) 0.0198(9) 0.0094(8)

loop_
_atom_type_symbol
_atom_type_description
_atom_type_scat_dispersion_real
_atom_type_scat_dispersion_imag
_atom_type_scat_source
C C 0.0033 0.0016 'International Tables Vol C Tables 4.2.6.8 and 6.1.1.4'
H H 0.0000 0.0000 'International Tables Vol C Tables 4.2.6.8 and 6.1.1.4'
N N 0.0061 0.0033 'International Tables Vol C Tables 4.2.6.8 and 6.1.1.4'
O O 0.0106 0.0060 'International Tables Vol C Tables 4.2.6.8 and 6.1.1.4'
F F 0.0171 0.0103 'International Tables Vol C Tables 4.2.6.8 and 6.1.1.4'
S S 0.1246 0.1234 'International Tables Vol C Tables 4.2.6.8 and 6.1.1.4'
Cl Cl 0.1484 0.1585 'International Tables Vol C Tables 4.2.6.8 and 6.1.1.4'
Ir Ir -1.4442 7.9887 'International Tables Vol C Tables 4.2.6.8 and 6.1.1.4'

loop_
_geom_angle_atom_site_label_1
_geom_angle_atom_site_label_2
_geom_angle_atom_site_label_3
_geom_angle
C4 Ir1 N3 76.00(5)
C4 Ir1 C16 114.58(6)
N3 Ir1 C16 165.67(5)
C4 Ir1 C15 96.94(6)
N3 Ir1 C15 133.74(5)
C16 Ir1 C15 38.94(6)
C4 Ir1 C14 114.31(6)
N3 Ir1 C14 102.13(5)
C16 Ir1 C14 65.18(6)
C15 Ir1 C14 38.80(6)
C4 Ir1 C17 153.16(6)
N3 Ir1 C17 130.74(6)
C16 Ir1 C17 38.78(7)
C15 Ir1 C17 63.89(6)
C14 Ir1 C17 63.26(6)
C4 Ir1 C18 152.13(6)
N3 Ir1 C18 102.69(5)
C16 Ir1 C18 63.33(6)
C15 Ir1 C18 63.39(6)
C14 Ir1 C18 38.06(6)
C17 Ir1 C18 36.13(6)
C4 Ir1 Cl1 88.86(4)
N3 Ir1 Cl1 86.82(3)
C16 Ir1 Cl1 102.52(5)
C15 Ir1 Cl1 139.27(4)
C14 Ir1 Cl1 156.48(4)
C17 Ir1 Cl1 94.35(5)
C18 Ir1 Cl1 118.99(4)
O3 S1 O4 115.42(10)
O3 S1 O2 114.24(10)
O4 S1 O2 115.42(11)
O3 S1 C24 103.98(10)
O4 S1 C24 102.66(10)
O2 S1 C24 102.63(10)
C9 O1 C10 122.37(13)
C4 N1 C2 110.81(12)
C4 N1 C1 125.72(13)
C2 N1 C1 123.41(13)
C4 N2 C3 111.23(12)
C4 N2 C5 117.94(12)
C3 N2 C5 129.53(12)
C5 N3 C9 117.57(12)
C5 N3 Ir1 115.20(9)
C9 N3 Ir1 127.20(10)
N1 C1 H1A 109.5
N1 C1 H1B 109.5
H1A C1 H1B 109.5
N1 C1 H1C 109.5
H1A C1 H1C 109.5
H1B C1 H1C 109.5
C3 C2 N1 107.83(13)
C3 C2 H2 126.1
N1 C2 H2 126.1
C2 C3 N2 105.53(13)
C2 C3 H3 127.2
N2 C3 H3 127.2
N1 C4 N2 104.58(12)
N1 C4 Ir1 138.75(11)
N2 C4 Ir1 116.64(10)
N3 C5 C6 124.68(14)
N3 C5 N2 112.21(12)
C6 C5 N2 122.96(14)
C5 C6 C7 116.49(15)
C5 C6 H6 121.8
C7 C6 H6 121.8
C8 C7 C6 120.43(15)
C8 C7 H7 119.8
C6 C7 H7 119.8
C7 C8 C9 119.46(15)
C7 C8 H8 120.3
C9 C8 H8 120.3
O1 C9 N3 113.20(13)
O1 C9 C8 125.91(14)
N3 C9 C8 120.85(14)
O1 C10 C13 108.65(17)
O1 C10 C12 111.34(16)
C13 C10 C12 113.3(2)
O1 C10 C11 101.92(16)
C13 C10 C11 111.6(2)
C12 C10 C11 109.5(2)
C10 C11 H11A 109.5
C10 C11 H11B 109.5
H11A C11 H11B 109.5
C10 C11 H11C 109.5
H11A C11 H11C 109.5
H11B C11 H11C 109.5
C10 C12 H12A 109.5
C10 C12 H12B 109.5
H12A C12 H12B 109.5
C10 C12 H12C 109.5
H12A C12 H12C 109.5
H12B C12 H12C 109.5
C10 C13 H13A 109.5
C10 C13 H13B 109.5
H13A C13 H13B 109.5
C10 C13 H13C 109.5
H13A C13 H13C 109.5
H13B C13 H13C 109.5
C15 C14 C18 107.73(14)
C15 C14 C19 126.15(15)
C18 C14 C19 125.50(15)
C15 C14 Ir1 70.51(8)
C18 C14 Ir1 75.07(9)
C19 C14 Ir1 127.05(11)
C14 C15 C16 107.99(14)
C14 C15 C20 124.29(15)
C16 C15 C20 127.64(15)
C14 C15 Ir1 70.69(8)
C16 C15 Ir1 70.29(8)
C20 C15 Ir1 127.06(11)
C15 C16 C17 106.98(13)
C15 C16 C21 127.70(16)
C17 C16 C21 124.14(16)
C15 C16 Ir1 70.77(8)
C17 C16 Ir1 73.93(9)
C21 C16 Ir1 130.26(12)
C18 C17 C16 108.63(14)
C18 C17 C22 127.68(18)
C16 C17 C22 123.69(18)
C18 C17 Ir1 73.05(9)
C16 C17 Ir1 67.29(8)
C22 C17 Ir1 125.14(12)
C17 C18 C14 108.36(14)
C17 C18 C23 127.73(17)
C14 C18 C23 123.57(17)
C17 C18 Ir1 70.81(9)
C14 C18 Ir1 66.86(8)
C23 C18 Ir1 133.15(12)
C14 C19 H19A 109.5
C14 C19 H19B 109.5
H19A C19 H19B 109.5
C14 C19 H19C 109.5
H19A C19 H19C 109.5
H19B C19 H19C 109.5
C15 C20 H20A 109.5
C15 C20 H20B 109.5
H20A C20 H20B 109.5
C15 C20 H20C 109.5
H20A C20 H20C 109.5
H20B C20 H20C 109.5
C16 C21 H21A 109.5
C16 C21 H21B 109.5
H21A C21 H21B 109.5
C16 C21 H21C 109.5
H21A C21 H21C 109.5
H21B C21 H21C 109.5
C17 C22 H22A 109.5
C17 C22 H22B 109.5
H22A C22 H22B 109.5
C17 C22 H22C 109.5
H22A C22 H22C 109.5
H22B C22 H22C 109.5
C18 C23 H23A 109.5
C18 C23 H23B 109.5
H23A C23 H23B 109.5
C18 C23 H23C 109.5
H23A C23 H23C 109.5
H23B C23 H23C 109.5
F2 C24 F1 108.3(2)
F2 C24 F3 107.32(17)
F1 C24 F3 106.60(18)
F2 C24 S1 111.90(15)
F1 C24 S1 111.55(14)
F3 C24 S1 110.93(16)

loop_
_geom_bond_atom_site_label_1
_geom_bond_atom_site_label_2
_geom_bond_distance
Ir1 C4 1.9974(14)
Ir1 N3 2.1437(12)
Ir1 C16 2.1558(14)
Ir1 C15 2.1623(14)
Ir1 C14 2.1646(15)
Ir1 C17 2.2457(15)
Ir1 C18 2.2745(15)
Ir1 Cl1 2.4016(4)
S1 O3 1.4266(14)
S1 O4 1.4415(18)
S1 O2 1.4438(16)
S1 C24 1.822(2)
F1 C24 1.334(3)
F2 C24 1.328(3)
F3 C24 1.336(3)
O1 C9 1.3345(19)
O1 C10 1.481(2)
N1 C4 1.3434(18)
N1 C2 1.390(2)
N1 C1 1.4622(19)
N2 C4 1.3692(18)
N2 C3 1.3930(19)
N2 C5 1.3990(18)
N3 C5 1.3515(19)
N3 C9 1.3539(18)
C1 H1A 0.9800
C1 H1B 0.9800
C1 H1C 0.9800
C2 C3 1.348(2)
C2 H2 0.9500
C3 H3 0.9500
C5 C6 1.378(2)
C6 C7 1.390(2)
C6 H6 0.9500
C7 C8 1.374(3)
C7 H7 0.9500
C8 C9 1.396(2)
C8 H8 0.9500
C10 C13 1.515(3)
C10 C12 1.516(3)
C10 C11 1.523(3)
C11 H11A 0.9800
C11 H11B 0.9800
C11 H11C 0.9800
C12 H12A 0.9800
C12 H12B 0.9800
C12 H12C 0.9800
C13 H13A 0.9800
C13 H13B 0.9800
C13 H13C 0.9800
C14 C15 1.437(2)
C14 C18 1.451(2)
C14 C19 1.497(2)
C15 C16 1.439(2)
C15 C20 1.495(2)
C16 C17 1.464(2)
C16 C21 1.500(2)
C17 C18 1.402(2)
C17 C22 1.499(3)
C18 C23 1.496(2)
C19 H19A 0.9800
C19 H19B 0.9800
C19 H19C 0.9800
C20 H20A 0.9800
C20 H20B 0.9800
C20 H20C 0.9800
C21 H21A 0.9800
C21 H21B 0.9800
C21 H21C 0.9800
C22 H22A 0.9800
C22 H22B 0.9800
C22 H22C 0.9800
C23 H23A 0.9800
C23 H23B 0.9800
C23 H23C 0.9800

loop_
_geom_torsion_atom_site_label_1
_geom_torsion_atom_site_label_2
_geom_torsion_atom_site_label_3
_geom_torsion_atom_site_label_4
_geom_torsion
C4 N1 C2 C3 0.04(18)
C1 N1 C2 C3 -177.61(15)
N1 C2 C3 N2 -0.64(17)
C4 N2 C3 C2 1.05(17)
C5 N2 C3 C2 167.51(15)
C2 N1 C4 N2 0.59(16)
C1 N1 C4 N2 178.17(14)
C2 N1 C4 Ir1 -177.54(13)
C1 N1 C4 Ir1 0.0(3)
C3 N2 C4 N1 -1.01(16)
C5 N2 C4 N1 -169.22(12)
C3 N2 C4 Ir1 177.61(10)
C5 N2 C4 Ir1 9.41(17)
C9 N3 C5 C6 -5.3(2)
Ir1 N3 C5 C6 172.79(13)
C9 N3 C5 N2 170.46(13)
Ir1 N3 C5 N2 -11.44(16)
C4 N2 C5 N3 1.89(19)
C3 N2 C5 N3 -163.81(14)
C4 N2 C5 C6 177.74(15)
C3 N2 C5 C6 12.0(2)
N3 C5 C6 C7 -0.5(3)
N2 C5 C6 C7 -175.84(16)
C5 C6 C7 C8 3.0(3)
C6 C7 C8 C9 0.3(3)
C10 O1 C9 N3 148.33(15)
C10 O1 C9 C8 -33.6(2)
C5 N3 C9 O1 -173.19(13)
Ir1 N3 C9 O1 8.97(19)
C5 N3 C9 C8 8.6(2)
Ir1 N3 C9 C8 -169.20(12)
C7 C8 C9 O1 175.75(17)
C7 C8 C9 N3 -6.3(3)
C9 O1 C10 C13 89.0(2)
C9 O1 C10 C12 -36.5(3)
C9 O1 C10 C11 -153.11(17)
C18 C14 C15 C16 -5.73(16)
C19 C14 C15 C16 -177.11(15)
Ir1 C14 C15 C16 60.69(10)
C18 C14 C15 C20 171.31(14)
C19 C14 C15 C20 -0.1(2)
Ir1 C14 C15 C20 -122.27(15)
C18 C14 C15 Ir1 -66.42(10)
C19 C14 C15 Ir1 122.20(16)
C14 C15 C16 C17 4.66(16)
C20 C15 C16 C17 -172.25(15)
Ir1 C15 C16 C17 65.60(10)
C14 C15 C16 C21 172.52(16)
C20 C15 C16 C21 -4.4(3)
Ir1 C15 C16 C21 -126.54(17)
C14 C15 C16 Ir1 -60.94(10)
C20 C15 C16 Ir1 122.15(16)
C15 C16 C17 C18 -1.82(17)
C21 C16 C17 C18 -170.22(15)
Ir1 C16 C17 C18 61.67(11)
C15 C16 C17 C22 178.42(15)
C21 C16 C17 C22 10.0(3)
Ir1 C16 C17 C22 -118.09(16)
C15 C16 C17 Ir1 -63.49(10)
C21 C16 C17 Ir1 128.11(16)
C16 C17 C18 C14 -1.71(17)
C22 C17 C18 C14 178.03(16)
Ir1 C17 C18 C14 56.37(10)
C16 C17 C18 C23 171.65(16)
C22 C17 C18 C23 -8.6(3)
Ir1 C17 C18 C23 -130.27(17)
C16 C17 C18 Ir1 -58.09(10)
C22 C17 C18 Ir1 121.66(18)
C15 C14 C18 C17 4.62(17)
C19 C14 C18 C17 176.07(15)
Ir1 C14 C18 C17 -58.78(11)
C15 C14 C18 C23 -169.08(15)
C19 C14 C18 C23 2.4(2)
Ir1 C14 C18 C23 127.52(16)
C15 C14 C18 Ir1 63.40(10)
C19 C14 C18 Ir1 -125.15(16)
O3 S1 C24 F2 -56.31(18)
O4 S1 C24 F2 -176.93(17)
O2 S1 C24 F2 63.00(18)
O3 S1 C24 F1 -177.81(17)
O4 S1 C24 F1 61.6(2)
O2 S1 C24 F1 -58.5(2)
O3 S1 C24 F3 63.52(17)
O4 S1 C24 F3 -57.10(18)
O2 S1 C24 F3 -177.18(16)
